data_4513640
loop_
_publ_author_name
'Solomos, Marina A.'
'Mohammadi, Cameron'
'Urbelis, Jessica H.'
'Koch, Elizabeth S.'
'Osborne, Rochelle'
'Usala, Claire C.'
'Swift, Jennifer A.'

_publ_section_title
;
 Predicting Cocrystallization Based on Heterodimer Energies: The Case
 ofN,N&#x2032;-Diphenylureas and Triphenylphosphine Oxide
;
_journal_issue 10
_journal_name_full 'Crystal Growth &amp; Design'
_journal_page_first 5068
_journal_paper_doi 10.1021/acs.cgd.5b01039
_journal_volume 15
_journal_year 2015
_chemical_formula_moiety 'C18 H15 O P, C13 H10 Cl2 N2 O'
_chemical_formula_sum 'C31 H25 Cl2 N2 O2 P'
_chemical_formula_weight 559.40
_chemical_melting_point 130.9
_chemical_name_common 1,3-Bis(m-chlorodiphenylurea)/TPPO
_chemical_name_systematic
; 
 ? 
;
_space_group_IT_number 2
_symmetry_cell_setting triclinic
_symmetry_space_group_name_Hall '-P 1'
_symmetry_space_group_name_H-M 'P -1'
_atom_sites_solution_hydrogens geom
_atom_sites_solution_primary direct
_atom_sites_solution_secondary difmap
_audit_creation_method SHELXL-97
_cell_angle_alpha 66.3160(10)
_cell_angle_beta 74.6000(10)
_cell_angle_gamma 71.0940(10)
_cell_formula_units_Z 2
_cell_length_a 8.5430(11)
_cell_length_b 12.8679(16)
_cell_length_c 14.3027(18)
_cell_measurement_reflns_used 6202
_cell_measurement_temperature 100(2)
_cell_measurement_theta_max 27.9
_cell_measurement_theta_min 4
_cell_volume 1345.5(3)
_computing_cell_refinement 'Bruker APEXII'
_computing_data_collection 'Bruker APEXII'
_computing_data_reduction 'Bruker APEXII'
_computing_molecular_graphics 'ORTEP-3 for Windows; Ferrugia L J (1997), J. Appl. Cryst. 30, 565'
_computing_publication_material 'Bruker SHELXTL'
_computing_structure_refinement 'SHELXL-97 (Sheldrick, 1997)'
_computing_structure_solution 'SHELXS-97 (Sheldrick, 1990)'
_diffrn_ambient_temperature 100(2)
_diffrn_measured_fraction_theta_full 0.996
_diffrn_measured_fraction_theta_max 0.955
_diffrn_measurement_device_type 'Bruker APEXII CCD'
_diffrn_measurement_method 'omega scans'
_diffrn_radiation_monochromator graphite
_diffrn_radiation_source 'fine-focus sealed tube'
_diffrn_radiation_type MoK\a
_diffrn_radiation_wavelength 0.71073
_diffrn_reflns_av_R_equivalents 0.0096
_diffrn_reflns_av_sigmaI/netI 0.0149
_diffrn_reflns_limit_h_max 11
_diffrn_reflns_limit_h_min -11
_diffrn_reflns_limit_k_max 16
_diffrn_reflns_limit_k_min -16
_diffrn_reflns_limit_l_max 18
_diffrn_reflns_limit_l_min -18
_diffrn_reflns_number 11770
_diffrn_reflns_theta_full 25.00
_diffrn_reflns_theta_max 27.99
_diffrn_reflns_theta_min 1.57
_exptl_absorpt_coefficient_mu 0.333
_exptl_absorpt_correction_T_max 0.8777
_exptl_absorpt_correction_T_min 0.5925
_exptl_absorpt_correction_type multi-scan
_exptl_absorpt_process_details 'SADABS based on Blessing's method; Blessing, Acta Cryst. (1995) A51 33-38'
_exptl_crystal_colour colorless
_exptl_crystal_density_diffrn 1.381
_exptl_crystal_density_method 'not measured'
_exptl_crystal_description block
_exptl_crystal_F_000 580
_exptl_crystal_size_max 0.6
_exptl_crystal_size_mid 0.6
_exptl_crystal_size_min 0.40
_refine_diff_density_max 0.427
_refine_diff_density_min -0.320
_refine_diff_density_rms 0.045
_refine_ls_extinction_method none
_refine_ls_goodness_of_fit_ref 1.070
_refine_ls_hydrogen_treatment mixed
_refine_ls_matrix_type full
_refine_ls_number_parameters 443
_refine_ls_number_reflns 6202
_refine_ls_number_restraints 0
_refine_ls_restrained_S_all 1.070
_refine_ls_R_factor_all 0.0319
_refine_ls_R_factor_gt 0.0287
_refine_ls_shift/su_max 0.002
_refine_ls_shift/su_mean 0.000
_refine_ls_structure_factor_coef Fsqd
_refine_ls_weighting_details 'calc w=1/[\s^2^(Fo^2^)+(0.0445P)^2^+0.4853P] where P=(Fo^2^+2Fc^2^)/3'
_refine_ls_weighting_scheme calc
_refine_ls_wR_factor_gt 0.0798
_refine_ls_wR_factor_ref 0.0817
_reflns_number_gt 5662
_reflns_number_total 6202
_reflns_threshold_expression >2sigma(I)
_cod_data_source_file cg5b01039_si_003.cif
_cod_data_source_block e:\travis\p-1
_cod_depositor_comments
;
The following automatic conversions were performed:
'_atom_site_symetry_multiplicity' tag replaced with
'_atom_site_symmetry_multiplicity' tag as specified in the
replacement file
'/usr/data/users/saulius/crontab/automatic-downloads/rss-feeds/ACS/lib/lists/replacement-tags.lst'.

Automatic conversion script
Id: cif_correct_tags 3376 2015-05-07 07:48:27Z andrius 

The following automatic conversions were performed:

'_symmetry_cell_setting' value 'Triclinic' changed to 'triclinic'
according to
/usr/data/users/saulius/crontab/automatic-downloads/rss-feeds/ACS/lib/dictionaries/cif_core.dic
dictionary named 'cif_core.dic' version 2.4.2 from 2011-04-26.

Automatic conversion script
Id: cif_fix_values 3271 2015-04-21 07:52:19Z andrius 

 Adding full bibliography for 4513640--4513644.cif.
;
_cod_original_sg_symbol_Hall -P1
_cod_original_sg_symbol_H-M P-1
_cod_database_code 4513640

loop_
_symmetry_equiv_pos_as_xyz
'x, y, z'
'-x, -y, -z'

loop_
_atom_site_label
_atom_site_type_symbol
_atom_site_fract_x
_atom_site_fract_y
_atom_site_fract_z
_atom_site_U_iso_or_equiv
_atom_site_adp_type
_atom_site_occupancy
_atom_site_symmetry_multiplicity
_atom_site_calc_flag
Cl1 Cl 0.27253(4) -0.48635(3) 1.26487(3) 0.02926(8) Uani 1 1 d
P2 P 0.07804(3) 0.75286(2) 0.78137(2) 0.01515(7) Uani 1 1 d
Cl3 Cl 0.22680(4) 0.45536(2) 0.61501(2) 0.02327(8) Uani 1 1 d
O1 O 0.22608(11) 0.08615(7) 0.93070(7) 0.02272(18) Uani 1 1 d
O2 O 0.10334(11) 0.82842(7) 0.83029(7) 0.02060(17) Uani 1 1 d
C3 C 0.07778(16) 0.34355(11) 0.55296(10) 0.0230(2) Uani 1 1 d
N4 N 0.19107(13) -0.09791(9) 0.96982(8) 0.0185(2) Uani 1 1 d
N5 N 0.11287(13) 0.04644(9) 0.82328(8) 0.0195(2) Uani 1 1 d
C6 C 0.20217(14) 0.77119(10) 0.65457(9) 0.0177(2) Uani 1 1 d
C7 C -0.13640(14) 0.79270(10) 0.76231(9) 0.0175(2) Uani 1 1 d
C8 C 0.15055(14) 0.33744(10) 0.63127(9) 0.0193(2) Uani 1 1 d
C9 C -0.35590(17) 0.79033(12) 0.68701(11) 0.0290(3) Uani 1 1 d
C10 C 0.14200(14) 0.60023(10) 0.85581(9) 0.0177(2) Uani 1 1 d
C11 C 0.07109(15) 0.51494(11) 0.85934(9) 0.0208(2) Uani 1 1 d
C12 C 0.18066(14) 0.01796(10) 0.91006(9) 0.0175(2) Uani 1 1 d
C13 C 0.23599(14) -0.27571(10) 1.11288(9) 0.0193(2) Uani 1 1 d
C14 C 0.14131(17) 0.39703(11) 0.91003(10) 0.0252(3) Uani 1 1 d
C15 C 0.41215(16) -0.19311(12) 1.19305(10) 0.0248(3) Uani 1 1 d
C16 C 0.27991(17) 0.36451(12) 0.95715(10) 0.0275(3) Uani 1 1 d
C17 C 0.40443(18) 0.81180(13) 0.46156(10) 0.0299(3) Uani 1 1 d
C18 C 0.00906(17) 0.25194(11) 0.57010(10) 0.0241(2) Uani 1 1 d
C19 C 0.01883(15) 0.15644(11) 0.66093(10) 0.0215(2) Uani 1 1 d
C20 C 0.27643(19) 0.90260(13) 0.48223(11) 0.0318(3) Uani 1 1 d
C21 C -0.18809(16) 0.75505(11) 0.69913(10) 0.0220(2) Uani 1 1 d
C22 C 0.38859(16) -0.30529(12) 1.24587(10) 0.0246(3) Uani 1 1 d
C23 C 0.25915(14) -0.16227(10) 1.06138(9) 0.0174(2) Uani 1 1 d
C24 C 0.32952(15) 0.68029(11) 0.63239(10) 0.0209(2) Uani 1 1 d
C25 C -0.47164(17) 0.86310(12) 0.73707(12) 0.0323(3) Uani 1 1 d
C26 C 0.34964(15) -0.12091(11) 1.10151(9) 0.0206(2) Uani 1 1 d
C27 C 0.42992(16) 0.70092(13) 0.53572(10) 0.0270(3) Uani 1 1 d
C28 C 0.10005(14) 0.14963(10) 0.73720(9) 0.0180(2) Uani 1 1 d
C29 C -0.25271(15) 0.86720(11) 0.81153(10) 0.0222(2) Uani 1 1 d
C30 C 0.17556(17) 0.88254(11) 0.57822(10) 0.0270(3) Uani 1 1 d
C31 C 0.16478(14) 0.24260(10) 0.72331(9) 0.0185(2) Uani 1 1 d
C32 C 0.30086(15) -0.34479(10) 1.20365(9) 0.0212(2) Uani 1 1 d
C33 C 0.34827(17) 0.44887(12) 0.95636(11) 0.0302(3) Uani 1 1 d
C34 C -0.42009(16) 0.90215(12) 0.79856(11) 0.0290(3) Uani 1 1 d
C35 C 0.28005(16) 0.56675(11) 0.90571(10) 0.0247(3) Uani 1 1 d
H1 H 0.2159(19) 0.2415(13) 0.7742(12) 0.020(3) Uiso 1 1 d
H2 H 0.3695(19) -0.0466(14) 1.0649(12) 0.024(4) Uiso 1 1 d
H3 H 0.351(2) 0.6045(14) 0.6844(12) 0.025(4) Uiso 1 1 d
H4 H -0.048(2) 0.2545(14) 0.5213(13) 0.028(4) Uiso 1 1 d
H5 H -0.0311(19) 0.0952(13) 0.6745(11) 0.021(4) Uiso 1 1 d
H6 H 0.176(2) -0.3047(14) 1.0863(12) 0.025(4) Uiso 1 1 d
H7 H -0.024(2) 0.5350(14) 0.8267(12) 0.028(4) Uiso 1 1 d
H8 H 0.158(2) -0.1348(16) 0.9472(13) 0.034(4) Uiso 1 1 d
H9 H 0.073(2) 0.4095(14) 0.4899(13) 0.025(4) Uiso 1 1 d
H10 H 0.431(2) -0.3575(14) 1.3099(13) 0.030(4) Uiso 1 1 d
H11 H -0.110(2) 0.7060(14) 0.6645(12) 0.027(4) Uiso 1 1 d
H12 H 0.329(2) 0.6246(14) 0.9039(13) 0.029(4) Uiso 1 1 d
H13 H 0.083(2) 0.9453(16) 0.5945(14) 0.036(4) Uiso 1 1 d
H14 H 0.086(2) -0.0058(15) 0.8187(13) 0.028(4) Uiso 1 1 d
H15 H 0.473(2) 0.8289(14) 0.3965(13) 0.030(4) Uiso 1 1 d
H16 H 0.515(2) 0.6385(15) 0.5243(13) 0.034(4) Uiso 1 1 d
H17 H 0.478(2) -0.1644(14) 1.2189(13) 0.028(4) Uiso 1 1 d
H18 H -0.2177(19) 0.8928(13) 0.8561(12) 0.024(4) Uiso 1 1 d
H19 H -0.500(2) 0.9543(15) 0.8303(13) 0.034(4) Uiso 1 1 d
H20 H 0.442(2) 0.4282(16) 0.9892(14) 0.039(5) Uiso 1 1 d
H21 H 0.256(2) 0.9790(15) 0.4324(14) 0.036(5) Uiso 1 1 d
H22 H 0.331(2) 0.2832(17) 0.9879(14) 0.041(5) Uiso 1 1 d
H23 H -0.390(2) 0.7642(16) 0.6466(14) 0.037(5) Uiso 1 1 d
H24 H -0.585(2) 0.8869(16) 0.7291(14) 0.041(5) Uiso 1 1 d
H25 H 0.093(2) 0.3410(16) 0.9121(14) 0.040(5) Uiso 1 1 d

loop_
_atom_site_aniso_label
_atom_site_aniso_U_11
_atom_site_aniso_U_22
_atom_site_aniso_U_33
_atom_site_aniso_U_23
_atom_site_aniso_U_13
_atom_site_aniso_U_12
Cl1 0.03132(17) 0.02073(15) 0.03159(17) -0.00133(12) -0.00985(13) -0.00703(12)
P2 0.01561(14) 0.01602(14) 0.01647(14) -0.00811(11) -0.00309(10) -0.00365(10)
Cl3 0.02728(15) 0.01919(14) 0.02547(15) -0.00762(11) -0.00548(11) -0.00748(11)
O1 0.0284(4) 0.0211(4) 0.0241(4) -0.0088(3) -0.0079(3) -0.0087(3)
O2 0.0238(4) 0.0211(4) 0.0230(4) -0.0121(3) -0.0056(3) -0.0060(3)
C3 0.0280(6) 0.0203(6) 0.0201(6) -0.0075(5) -0.0055(5) -0.0032(5)
N4 0.0220(5) 0.0190(5) 0.0191(5) -0.0078(4) -0.0063(4) -0.0070(4)
N5 0.0240(5) 0.0169(5) 0.0215(5) -0.0073(4) -0.0071(4) -0.0065(4)
C6 0.0180(5) 0.0213(5) 0.0173(5) -0.0088(4) -0.0025(4) -0.0068(4)
C7 0.0165(5) 0.0166(5) 0.0192(5) -0.0052(4) -0.0035(4) -0.0045(4)
C8 0.0194(5) 0.0172(5) 0.0228(6) -0.0101(4) -0.0014(4) -0.0041(4)
C9 0.0282(7) 0.0269(6) 0.0373(7) -0.0082(6) -0.0142(6) -0.0100(5)
C10 0.0184(5) 0.0186(5) 0.0158(5) -0.0075(4) -0.0015(4) -0.0031(4)
C11 0.0221(6) 0.0211(6) 0.0201(6) -0.0081(4) -0.0022(4) -0.0061(4)
C12 0.0153(5) 0.0198(5) 0.0187(5) -0.0093(4) -0.0012(4) -0.0039(4)
C13 0.0171(5) 0.0212(5) 0.0218(6) -0.0096(5) -0.0034(4) -0.0045(4)
C14 0.0289(6) 0.0202(6) 0.0247(6) -0.0087(5) 0.0022(5) -0.0077(5)
C15 0.0255(6) 0.0293(6) 0.0254(6) -0.0120(5) -0.0088(5) -0.0069(5)
C16 0.0275(6) 0.0210(6) 0.0238(6) -0.0053(5) 0.0001(5) 0.0007(5)
C17 0.0292(7) 0.0436(8) 0.0201(6) -0.0135(6) 0.0024(5) -0.0150(6)
C18 0.0289(6) 0.0252(6) 0.0218(6) -0.0107(5) -0.0085(5) -0.0042(5)
C19 0.0245(6) 0.0211(6) 0.0233(6) -0.0108(5) -0.0055(5) -0.0057(5)
C20 0.0383(7) 0.0299(7) 0.0221(6) -0.0036(5) -0.0024(5) -0.0107(6)
C21 0.0235(6) 0.0204(6) 0.0249(6) -0.0083(5) -0.0071(5) -0.0055(5)
C22 0.0241(6) 0.0274(6) 0.0218(6) -0.0079(5) -0.0082(5) -0.0030(5)
C23 0.0158(5) 0.0204(5) 0.0175(5) -0.0092(4) -0.0021(4) -0.0032(4)
C24 0.0202(5) 0.0234(6) 0.0223(6) -0.0110(5) -0.0033(4) -0.0055(4)
C25 0.0179(6) 0.0286(7) 0.0466(8) -0.0062(6) -0.0091(6) -0.0066(5)
C26 0.0213(5) 0.0225(6) 0.0217(6) -0.0100(5) -0.0041(4) -0.0066(5)
C27 0.0222(6) 0.0358(7) 0.0267(6) -0.0187(6) -0.0005(5) -0.0046(5)
C28 0.0174(5) 0.0182(5) 0.0188(5) -0.0088(4) -0.0026(4) -0.0017(4)
C29 0.0200(6) 0.0210(6) 0.0250(6) -0.0094(5) -0.0005(5) -0.0050(4)
C30 0.0308(7) 0.0229(6) 0.0231(6) -0.0076(5) -0.0018(5) -0.0039(5)
C31 0.0179(5) 0.0199(5) 0.0199(5) -0.0097(4) -0.0036(4) -0.0030(4)
C32 0.0192(5) 0.0192(5) 0.0228(6) -0.0066(5) -0.0028(4) -0.0030(4)
C33 0.0253(6) 0.0293(7) 0.0308(7) -0.0070(5) -0.0112(5) 0.0010(5)
C34 0.0187(6) 0.0254(6) 0.0387(7) -0.0115(6) 0.0006(5) -0.0035(5)
C35 0.0236(6) 0.0248(6) 0.0273(6) -0.0097(5) -0.0084(5) -0.0039(5)

loop_
_atom_type_symbol
_atom_type_description
_atom_type_scat_dispersion_real
_atom_type_scat_dispersion_imag
_atom_type_scat_source
C C 0.0033 0.0016 'International Tables Vol C Tables 4.2.6.8 and 6.1.1.4'
H H 0.0000 0.0000 'International Tables Vol C Tables 4.2.6.8 and 6.1.1.4'
N N 0.0061 0.0033 'International Tables Vol C Tables 4.2.6.8 and 6.1.1.4'
O O 0.0106 0.0060 'International Tables Vol C Tables 4.2.6.8 and 6.1.1.4'
P P 0.1023 0.0942 'International Tables Vol C Tables 4.2.6.8 and 6.1.1.4'
Cl Cl 0.1484 0.1585 'International Tables Vol C Tables 4.2.6.8 and 6.1.1.4'

loop_
_geom_angle_atom_site_label_1
_geom_angle_atom_site_label_2
_geom_angle_atom_site_label_3
_geom_angle
O2 P2 C10 111.50(5)
O2 P2 C7 110.58(5)
C10 P2 C7 111.13(5)
O2 P2 C6 111.88(5)
C10 P2 C6 105.73(5)
C7 P2 C6 105.80(5)
C8 C3 C18 117.63(11)
C8 C3 H9 120.8(10)
C18 C3 H9 121.6(10)
C12 N4 C23 128.37(10)
C12 N4 H8 115.7(12)
C23 N4 H8 115.9(12)
C12 N5 C28 128.56(10)
C12 N5 H14 115.4(12)
C28 N5 H14 115.6(12)
C24 C6 C30 119.18(11)
C24 C6 P2 122.22(9)
C30 C6 P2 118.48(9)
C21 C7 C29 119.87(11)
C21 C7 P2 122.77(9)
C29 C7 P2 117.34(9)
C3 C8 C31 123.40(11)
C3 C8 Cl3 118.64(9)
C31 C8 Cl3 117.95(9)
C25 C9 C21 120.32(13)
C25 C9 H23 120.0(11)
C21 C9 H23 119.7(11)
C11 C10 C35 119.58(11)
C11 C10 P2 123.91(9)
C35 C10 P2 116.31(9)
C10 C11 C14 119.71(12)
C10 C11 H7 121.7(10)
C14 C11 H7 118.6(10)
O1 C12 N5 124.62(11)
O1 C12 N4 124.94(11)
N5 C12 N4 110.43(10)
C32 C13 C23 119.52(11)
C32 C13 H6 120.2(10)
C23 C13 H6 120.3(10)
C16 C14 C11 120.35(12)
C16 C14 H25 120.6(11)
C11 C14 H25 119.0(11)
C22 C15 C26 122.23(12)
C22 C15 H17 119.4(10)
C26 C15 H17 118.3(10)
C14 C16 C33 120.26(12)
C14 C16 H22 119.6(11)
C33 C16 H22 120.1(11)
C27 C17 C20 120.21(12)
C27 C17 H15 121.9(10)
C20 C17 H15 117.8(10)
C19 C18 C3 120.86(12)
C19 C18 H4 118.5(10)
C3 C18 H4 120.7(10)
C18 C19 C28 120.47(11)
C18 C19 H5 121.6(9)
C28 C19 H5 117.9(9)
C30 C20 C17 119.87(13)
C30 C20 H21 118.6(11)
C17 C20 H21 121.6(11)
C9 C21 C7 119.70(12)
C9 C21 H11 120.1(10)
C7 C21 H11 120.2(10)
C32 C22 C15 117.57(12)
C32 C22 H10 118.5(10)
C15 C22 H10 123.9(10)
C26 C23 C13 119.52(11)
C26 C23 N4 124.15(11)
C13 C23 N4 116.32(10)
C27 C24 C6 120.10(12)
C27 C24 H3 119.9(10)
C6 C24 H3 119.9(10)
C34 C25 C9 120.07(12)
C34 C25 H24 119.4(11)
C9 C25 H24 120.5(11)
C15 C26 C23 119.05(11)
C15 C26 H2 121.9(10)
C23 C26 H2 119.0(10)
C17 C27 C24 120.19(12)
C17 C27 H16 122.2(11)
C24 C27 H16 117.6(11)
N5 C28 C31 124.07(11)
N5 C28 C19 116.25(11)
C31 C28 C19 119.67(11)
C34 C29 C7 119.88(12)
C34 C29 H18 119.9(9)
C7 C29 H18 120.2(9)
C20 C30 C6 120.42(12)
C20 C30 H13 121.4(10)
C6 C30 H13 118.1(10)
C8 C31 C28 117.85(11)
C8 C31 H1 120.8(9)
C28 C31 H1 121.3(9)
C13 C32 C22 122.10(11)
C13 C32 Cl1 118.39(9)
C22 C32 Cl1 119.50(10)
C16 C33 C35 120.01(13)
C16 C33 H20 121.4(11)
C35 C33 H20 118.6(11)
C25 C34 C29 120.14(13)
C25 C34 H19 119.1(11)
C29 C34 H19 120.7(11)
C33 C35 C10 120.04(12)
C33 C35 H12 119.9(10)
C10 C35 H12 120.0(10)

loop_
_geom_bond_atom_site_label_1
_geom_bond_atom_site_label_2
_geom_bond_distance
Cl1 C32 1.7422(13)
P2 O2 1.4982(8)
P2 C10 1.7953(12)
P2 C7 1.7993(12)
P2 C6 1.8073(12)
Cl3 C8 1.7485(12)
O1 C12 1.2236(14)
C3 C8 1.3837(17)
C3 C18 1.3907(18)
C3 H9 0.958(16)
N4 C12 1.3756(15)
N4 C23 1.4000(15)
N4 H8 0.820(19)
N5 C12 1.3745(15)
N5 C28 1.3982(15)
N5 H14 0.805(18)
C6 C24 1.3937(17)
C6 C30 1.4004(17)
C7 C21 1.3960(16)
C7 C29 1.3983(17)
C8 C31 1.3912(17)
C9 C25 1.389(2)
C9 C21 1.3923(18)
C9 H23 0.919(19)
C10 C11 1.3943(16)
C10 C35 1.3988(17)
C11 C14 1.3946(17)
C11 H7 0.958(17)
C13 C32 1.3850(17)
C13 C23 1.3995(16)
C13 H6 0.944(16)
C14 C16 1.381(2)
C14 H25 0.927(19)
C15 C22 1.3879(19)
C15 C26 1.3911(17)
C15 H17 0.975(17)
C16 C33 1.384(2)
C16 H22 0.957(19)
C17 C27 1.383(2)
C17 C20 1.388(2)
C17 H15 0.944(17)
C18 C19 1.3832(18)
C18 H4 0.934(17)
C19 C28 1.4019(16)
C19 H5 0.944(15)
C20 C30 1.3875(19)
C20 H21 0.947(17)
C21 H11 0.946(17)
C22 C32 1.3852(18)
C22 H10 0.972(17)
C23 C26 1.3993(16)
C24 C27 1.3931(18)
C24 H3 0.954(16)
C25 C34 1.387(2)
C25 H24 0.936(19)
C26 H2 0.934(16)
C27 H16 0.930(18)
C28 C31 1.3984(16)
C29 C34 1.3923(18)
C29 H18 0.969(16)
C30 H13 0.987(18)
C31 H1 0.937(16)
C33 C35 1.3907(18)
C33 H20 0.948(19)
C34 H19 0.951(18)
C35 H12 0.954(17)
